data_7108422
loop_
_publ_author_name
'Qingxiang Yang'
'Xingqiu Chen'
'Zhijun Chen'
'Ying Hao'
'Yizhi Li'
'Qingyi Lu'
'Hegen Zheng'

_publ_section_title
;
 Metal-organic frameworks constructed from flexible V-shaped ligands:
 adjustment of the topology, interpenetration and porosity via a solvent
 system
;
_journal_name_full Chem.Commun.
_journal_page_first 10016
_journal_paper_doi 10.1039/c2cc35340g
_journal_volume 48
_journal_year 2012
_chemical_formula_moiety 'C28 H22 Cu2 N2 O11.5'
_chemical_formula_sum 'C28 H22 Cu2 N2 O11.5'
_chemical_formula_weight 697.55
_chemical_name_systematic
;
?
;
_space_group_IT_number 98
_symmetry_cell_setting tetragonal
_symmetry_space_group_name_Hall 'I 4bw 2bw'
_symmetry_space_group_name_H-M 'I 41 2 2'
_atom_sites_solution_hydrogens geom
_atom_sites_solution_primary direct
_atom_sites_solution_secondary difmap
_audit_creation_method SHELXL-97
_cell_angle_alpha 90.00
_cell_angle_beta 90.00
_cell_angle_gamma 90.00
_cell_formula_units_Z 4
_cell_length_a 16.6307(8)
_cell_length_b 16.6307(8)
_cell_length_c 16.3071(16)
_cell_measurement_temperature 273(2)
_cell_volume 4510.2(5)
_computing_cell_refinement 'SMART (Bruker, 2000)'
_computing_data_collection 'SMART (Bruker, 2000)'
_computing_data_reduction 'SMART (Bruker, 2000)'
_computing_molecular_graphics SHELXTL
_computing_publication_material SHELXTL
_computing_structure_refinement 'SHELXL-97 (Sheldrick, 1997)'
_computing_structure_solution 'SHELXS-97 (Sheldrick, 1990)'
_diffrn_ambient_temperature 273(2)
_diffrn_measured_fraction_theta_full 1.000
_diffrn_measured_fraction_theta_max 1.000
_diffrn_measurement_device_type 'CCD area detector'
_diffrn_measurement_method 'phi and omega scans'
_diffrn_radiation_monochromator graphite
_diffrn_radiation_source 'fine-focus sealed tube'
_diffrn_radiation_type MoK\a
_diffrn_radiation_wavelength 0.71073
_diffrn_reflns_av_R_equivalents 0.0496
_diffrn_reflns_av_sigmaI/netI 0.0394
_diffrn_reflns_limit_h_max 19
_diffrn_reflns_limit_h_min -16
_diffrn_reflns_limit_k_max 19
_diffrn_reflns_limit_k_min -13
_diffrn_reflns_limit_l_max 19
_diffrn_reflns_limit_l_min -18
_diffrn_reflns_number 12547
_diffrn_reflns_theta_full 24.99
_diffrn_reflns_theta_max 24.99
_diffrn_reflns_theta_min 1.73
_exptl_absorpt_coefficient_mu 0.993
_exptl_absorpt_correction_T_max 0.8831
_exptl_absorpt_correction_T_min 0.7708
_exptl_absorpt_correction_type multi-scan
_exptl_absorpt_process_details 'SADABS; Bruker, 2000'
_exptl_crystal_colour green
_exptl_crystal_density_diffrn 1.027
_exptl_crystal_density_method 'not measured'
_exptl_crystal_description cubic
_exptl_crystal_F_000 1414
_exptl_crystal_size_max 0.28
_exptl_crystal_size_mid 0.24
_exptl_crystal_size_min 0.13
_platon_squeeze_details
;
The PLATON SQUEEZE procedure was used to treat regions of
diffuse solvent which could not be sensibly modelled
in terms of atomic sites. Their contribution to the
diffraction pattern was removed and modified F(obs)**2
written to a new HKL file. The number of electrons thus located,
842 per unit cell, is included in the formula, formula weight,
calculated density, and F(000). This residual electron density
was assigned to three half molecules of the water solvent,
[58/4 = 15e per two ligand; three half molecules
of the water would give 15e].
;
_refine_diff_density_max 0.653
_refine_diff_density_min -0.235
_refine_diff_density_rms 0.062
_refine_ls_abs_structure_details 'Flack H D (1983), Acta Cryst. A39, 876-881'
_refine_ls_abs_structure_Flack 0.01(1)
_refine_ls_extinction_method none
_refine_ls_goodness_of_fit_ref 1.066
_refine_ls_hydrogen_treatment constr
_refine_ls_matrix_type full
_refine_ls_number_parameters 97
_refine_ls_number_reflns 2001
_refine_ls_number_restraints 0
_refine_ls_restrained_S_all 1.066
_refine_ls_R_factor_all 0.0404
_refine_ls_R_factor_gt 0.0358
_refine_ls_shift/su_max 0.000
_refine_ls_shift/su_mean 0.000
_refine_ls_structure_factor_coef Fsqd
_refine_ls_weighting_details 'calc w=1/[\s^2^(Fo^2^)+(0.0576P)^2^+0.0000P] where P=(Fo^2^+2Fc^2^)/3'
_refine_ls_weighting_scheme calc
_refine_ls_wR_factor_gt 0.0993
_refine_ls_wR_factor_ref 0.1023
_reflns_number_gt 1703
_reflns_number_total 2001
_reflns_threshold_expression >2sigma(I)
_cod_data_source_file c2cc35340g.txt
_cod_data_source_block 2
_cod_original_sg_symbol_H-M 'I4(1)22 '
_cod_database_code 7108422

loop_
_symmetry_equiv_pos_as_xyz
'x, y, z'
'-x+1/2, -y+1/2, z+1/2'
'-y, x+1/2, z+1/4'
'y+1/2, -x, z+3/4'
'-x+1/2, y, -z+3/4'
'x, -y+1/2, -z+1/4'
'y+1/2, x+1/2, -z+1/2'
'-y, -x, -z'
'x+1/2, y+1/2, z+1/2'
'-x+1, -y+1, z+1'
'-y+1/2, x+1, z+3/4'
'y+1, -x+1/2, z+5/4'
'-x+1, y+1/2, -z+5/4'
'x+1/2, -y+1, -z+3/4'
'y+1, x+1, -z+1'
'-y+1/2, -x+1/2, -z+1/2'

loop_
_atom_site_label
_atom_site_type_symbol
_atom_site_fract_x
_atom_site_fract_y
_atom_site_fract_z
_atom_site_U_iso_or_equiv
_atom_site_adp_type
_atom_site_occupancy
_atom_site_symmetry_multiplicity
_atom_site_calc_flag
_atom_site_refinement_flags
C1 C 0.5766(2) 0.4282(2) 0.11231(19) 0.0410(8) Uani 1 1 d .
C2 C 0.6207(2) 0.3902(2) 0.18261(18) 0.0413(9) Uani 1 1 d .
C3 C 0.5990(2) 0.3161(3) 0.2131(2) 0.0457(10) Uani 1 1 d .
H3 H 0.5558 0.2890 0.1897 0.055 Uiso 1 1 calc R
C4 C 0.6401(2) 0.2811(2) 0.2777(2) 0.0454(11) Uani 1 1 d .
H4 H 0.6251 0.2309 0.2975 0.055 Uiso 1 1 calc R
C5 C 0.7046(2) 0.3228(2) 0.3128(2) 0.0444(10) Uani 1 1 d .
C6 C 0.7258(3) 0.3964(3) 0.2814(2) 0.0591(12) Uani 1 1 d .
H6 H 0.7689 0.4241 0.3043 0.071 Uiso 1 1 calc R
C7 C 0.6854(3) 0.4290(2) 0.2182(2) 0.0504(10) Uani 1 1 d .
H7 H 0.7014 0.4787 0.1979 0.061 Uiso 1 1 calc R
Cu1 Cu 0.44413(3) 0.44413(3) 0.0000 0.0364(2) Uani 1 2 d S
N1 N 0.7500 0.2824(3) 0.3750 0.0526(14) Uani 1 2 d S
H1A H 0.7152 0.2499 0.4014 0.063 Uiso 0.25 1 d PR
O1 O 0.60478(18) 0.49304(18) 0.08640(15) 0.0514(8) Uani 1 1 d .
O2 O 0.3521(2) 0.3521(2) 0.0000 0.1052(17) Uani 1 2 d S
H2A H 0.3647 0.3122 -0.0406 0.158 Uiso 0.25 1 d PR
H2B H 0.3010 0.3760 -0.0125 0.158 Uiso 0.25 1 d PR
O3 O 0.51571(18) 0.39378(18) 0.08397(16) 0.0522(8) Uani 1 1 d .

loop_
_atom_site_aniso_label
_atom_site_aniso_U_11
_atom_site_aniso_U_22
_atom_site_aniso_U_33
_atom_site_aniso_U_23
_atom_site_aniso_U_13
_atom_site_aniso_U_12
C1 0.049(3) 0.049(3) 0.0248(16) -0.0009(17) -0.0010(17) 0.0140(16)
C2 0.050(3) 0.047(3) 0.0269(16) 0.0057(17) -0.0055(17) 0.0075(17)
C3 0.044(2) 0.064(3) 0.0294(18) -0.0065(18) -0.0063(18) 0.007(2)
C4 0.061(3) 0.046(2) 0.029(2) 0.0055(16) -0.0081(17) 0.004(2)
C5 0.056(3) 0.049(2) 0.0286(17) -0.0079(16) -0.0108(17) 0.0048(19)
C6 0.077(3) 0.054(3) 0.045(2) 0.005(2) -0.022(2) -0.007(2)
C7 0.074(3) 0.042(3) 0.0347(19) 0.0034(18) -0.018(2) -0.006(2)
Cu1 0.0428(2) 0.0428(2) 0.0236(3) -0.0005(2) 0.0005(2) 0.0065(3)
N1 0.079(4) 0.053(3) 0.026(2) 0.000 -0.021(2) 0.000
O1 0.0550(19) 0.057(2) 0.0422(16) 0.0133(15) -0.0125(14) 0.0012(16)
O2 0.114(3) 0.114(3) 0.087(4) -0.012(3) 0.012(3) -0.038(3)
O3 0.0560(19) 0.062(2) 0.0390(16) 0.0090(15) -0.0135(14) 0.0073(16)

loop_
_atom_type_symbol
_atom_type_description
_atom_type_scat_dispersion_real
_atom_type_scat_dispersion_imag
_atom_type_scat_source
C C 0.0033 0.0016 'International Tables Vol C Tables 4.2.6.8 and 6.1.1.4'
H H 0.0000 0.0000 'International Tables Vol C Tables 4.2.6.8 and 6.1.1.4'
N N 0.0061 0.0033 'International Tables Vol C Tables 4.2.6.8 and 6.1.1.4'
O O 0.0106 0.0060 'International Tables Vol C Tables 4.2.6.8 and 6.1.1.4'
Cu Cu 0.3201 1.2651 'International Tables Vol C Tables 4.2.6.8 and 6.1.1.4'

loop_
_geom_angle_atom_site_label_1
_geom_angle_atom_site_label_2
_geom_angle_atom_site_label_3
_geom_angle
_geom_angle_site_symmetry_1
_geom_angle_site_symmetry_3
O1 C1 O3 125.0(3) . .
O1 C1 C2 116.0(4) . .
O3 C1 C2 119.0(4) . .
C3 C2 C7 118.0(3) . .
C3 C2 C1 121.6(4) . .
C7 C2 C1 120.3(4) . .
C2 C3 C4 121.4(4) . .
C2 C3 H3 119.3 . .
C4 C3 H3 119.3 . .
C3 C4 C5 118.8(4) . .
C3 C4 H4 120.6 . .
C5 C4 H4 120.6 . .
C6 C5 C4 119.1(3) . .
C6 C5 N1 123.2(4) . .
C4 C5 N1 117.4(3) . .
C7 C6 C5 121.1(4) . .
C7 C6 H6 119.4 . .
C5 C6 H6 119.4 . .
C6 C7 C2 121.5(4) . .
C6 C7 H7 119.2 . .
C2 C7 H7 119.2 . .
O1 Cu1 O1 170.3(2) 10_554 8_665
O1 Cu1 O3 88.72(10) 10_554 .
O1 Cu1 O3 90.06(10) 8_665 .
O1 Cu1 O3 90.06(10) 10_554 15_444
O1 Cu1 O3 88.72(10) 8_665 15_444
O3 Cu1 O3 165.65(19) . 15_444
O1 Cu1 O2 94.86(10) 10_554 .
O1 Cu1 O2 94.86(10) 8_665 .
O3 Cu1 O2 97.18(10) . .
O3 Cu1 O2 97.18(10) 15_444 .
O1 Cu1 Cu1 85.14(10) 10_554 10_554
O1 Cu1 Cu1 85.14(10) 8_665 10_554
O3 Cu1 Cu1 82.82(10) . 10_554
O3 Cu1 Cu1 82.82(10) 15_444 10_554
O2 Cu1 Cu1 180.00(13) . 10_554
C5 N1 C5 124.0(4) 5_655 .
C5 N1 H1A 106.3 5_655 .
C5 N1 H1A 106.3 . .
C1 O1 Cu1 123.7(3) . 10_554
Cu1 O2 H2A 109.5 . .
Cu1 O2 H2B 109.5 . .
H2A O2 H2B 109.5 . .
C1 O3 Cu1 122.9(3) . .

loop_
_geom_bond_atom_site_label_1
_geom_bond_atom_site_label_2
_geom_bond_distance
_geom_bond_site_symmetry_2
C1 O1 1.249(5) .
C1 O3 1.252(5) .
C1 C2 1.500(4) .
C2 C3 1.377(6) .
C2 C7 1.382(6) .
C3 C4 1.385(5) .
C3 H3 0.9300 .
C4 C5 1.399(5) .
C4 H4 0.9300 .
C5 C6 1.372(6) .
C5 N1 1.433(4) .
C6 C7 1.345(5) .
C6 H6 0.9300 .
C7 H7 0.9300 .
Cu1 O1 1.934(2) 10_554
Cu1 O1 1.934(2) 8_665
Cu1 O3 1.998(3) .
Cu1 O3 1.998(3) 15_444
Cu1 O2 2.165(5) .
Cu1 Cu1 2.6281(12) 10_554
N1 C5 1.433(4) 5_655
N1 H1A 0.9000 .
O1 Cu1 1.934(2) 10_554
O2 H2A 0.9600 .
O2 H2B 0.9600 .

loop_
_geom_torsion_atom_site_label_1
_geom_torsion_atom_site_label_2
_geom_torsion_atom_site_label_3
_geom_torsion_atom_site_label_4
_geom_torsion
_geom_torsion_site_symmetry_1
_geom_torsion_site_symmetry_4
O1 C1 C2 C3 -175.5(3) . .
O3 C1 C2 C3 4.3(5) . .
O1 C1 C2 C7 3.7(5) . .
O3 C1 C2 C7 -176.4(3) . .
C7 C2 C3 C4 0.4(5) . .
C1 C2 C3 C4 179.7(3) . .
C2 C3 C4 C5 0.4(5) . .
C3 C4 C5 C6 -0.8(6) . .
C3 C4 C5 N1 -175.0(3) . .
C4 C5 C6 C7 0.4(6) . .
N1 C5 C6 C7 174.2(3) . .
C5 C6 C7 C2 0.5(6) . .
C3 C2 C7 C6 -0.9(6) . .
C1 C2 C7 C6 179.8(4) . .
C6 C5 N1 C5 30.8(3) . 5_655
C4 C5 N1 C5 -155.3(4) . 5_655
O3 C1 O1 Cu1 3.2(5) . 10_554
C2 C1 O1 Cu1 -177.0(2) . 10_554
O1 C1 O3 Cu1 -7.8(5) . .
C2 C1 O3 Cu1 172.3(2) . .
O1 Cu1 O3 C1 -78.8(3) 10_554 .
O1 Cu1 O3 C1 91.6(3) 8_665 .
O3 Cu1 O3 C1 6.5(3) 15_444 .
O2 Cu1 O3 C1 -173.5(3) . .
Cu1 Cu1 O3 C1 6.5(3) 10_554 .

loop_
_platon_squeeze_void_nr
_platon_squeeze_void_average_x
_platon_squeeze_void_average_y
_platon_squeeze_void_average_z
_platon_squeeze_void_volume
_platon_squeeze_void_count_electrons
_platon_squeeze_void_content
1 -0.004 -0.003 -0.013 2215 58 ' '
